data_4501385
loop_
_publ_author_name
'Kerr, Andrew T.'
'Cahill, Christopher L.'

_publ_section_title
;
 Crystal Engineering with the Uranyl Cation III. Mixed Aliphatic
 Dicarboxylate/Aromatic Dipyridyl Coordination Polymers: Synthesis,
 Structures, and Speciation
;
_journal_issue 12
_journal_name_full 'Crystal Growth &amp; Design'
_journal_page_first 5634
_journal_paper_doi 10.1021/cg2011869
_journal_volume 11
_journal_year 2011
_chemical_formula_sum 'C39 H58 N2 O18 U2'
_chemical_formula_weight 1318.93
_space_group_IT_number 15
_symmetry_cell_setting monoclinic
_symmetry_Int_Tables_number 15
_symmetry_space_group_name_Hall '-C 2yc'
_symmetry_space_group_name_H-M 'C 1 2/c 1'
_atom_sites_solution_hydrogens geom
_atom_sites_solution_primary direct
_atom_sites_solution_secondary difmap
_audit_creation_method SHELXL-97
_cell_angle_alpha 90.00
_cell_angle_beta 118.76
_cell_angle_gamma 90.00
_cell_formula_units_Z 8
_cell_length_a 25.4837(8)
_cell_length_b 15.9313(5)
_cell_length_c 25.4808(11)
_cell_measurement_reflns_used 77054
_cell_measurement_temperature 100(2)
_cell_measurement_theta_max 54.499
_cell_measurement_theta_min 5.114
_cell_volume 9068.8(6)
_computing_cell_refinement 'SAINT, Bruker-AXS'
_computing_data_collection 'APEX, Bruker-AXS'
_computing_data_reduction 'SAINT, Bruker-AXS'
_computing_molecular_graphics 'Crystal Maker (Palmer, 2009)'
_computing_structure_refinement 'SHELXL-97 (Sheldrick, 2008)'
_computing_structure_solution 'SIR92 (Gualardi, 1993)'
_diffrn_ambient_temperature 100(2)
_diffrn_measured_fraction_theta_full 1.000
_diffrn_measured_fraction_theta_max 0.998
_diffrn_measurement_device_type 'Siemens SMART, Bruker APEXII CCD'
_diffrn_measurement_method 'omega scans'
_diffrn_radiation_monochromator graphite
_diffrn_radiation_probe x-ray
_diffrn_radiation_type MoK\a
_diffrn_radiation_wavelength 0.71073
_diffrn_reflns_av_R_equivalents 0.0478
_diffrn_reflns_av_sigmaI/netI 0.0307
_diffrn_reflns_limit_h_max 32
_diffrn_reflns_limit_h_min -32
_diffrn_reflns_limit_k_max 20
_diffrn_reflns_limit_k_min -20
_diffrn_reflns_limit_l_max 32
_diffrn_reflns_limit_l_min -32
_diffrn_reflns_number 75377
_diffrn_reflns_theta_full 25.00
_diffrn_reflns_theta_max 27.28
_diffrn_reflns_theta_min 1.57
_diffrn_source 'fine-focus sealed tube'
_diffrn_source_type 'Siemens SMART'
_exptl_absorpt_coefficient_mu 7.208
_exptl_absorpt_correction_T_max 0.7455
_exptl_absorpt_correction_T_min 0.6588
_exptl_absorpt_correction_type empirical
_exptl_absorpt_process_details 'SADABS, G. Sheldrick (1999)'
_exptl_crystal_colour Yellow
_exptl_crystal_density_diffrn 1.932
_exptl_crystal_density_method 'not measured'
_exptl_crystal_description Prism
_exptl_crystal_F_000 5072
_exptl_crystal_recrystallization_method Hydrothermal
_exptl_crystal_size_max 1.00
_exptl_crystal_size_mid 0.50
_exptl_crystal_size_min 0.50
_refine_diff_density_max 2.101
_refine_diff_density_min -1.054
_refine_diff_density_rms 0.104
_refine_ls_extinction_method none
_refine_ls_goodness_of_fit_ref 1.013
_refine_ls_hydrogen_treatment constr
_refine_ls_matrix_type full
_refine_ls_number_parameters 550
_refine_ls_number_reflns 10187
_refine_ls_number_restraints 0
_refine_ls_restrained_S_all 1.013
_refine_ls_R_factor_all 0.0411
_refine_ls_R_factor_gt 0.0263
_refine_ls_shift/su_max 0.004
_refine_ls_shift/su_mean 0.000
_refine_ls_structure_factor_coef Fsqd
_refine_ls_weighting_details 'calc w=1/[\s^2^(Fo^2^)+(0.0219P)^2^+20.6863P] where P=(Fo^2^+2Fc^2^)/3'
_refine_ls_weighting_scheme calc
_refine_ls_wR_factor_gt 0.0515
_refine_ls_wR_factor_ref 0.0556
_reflns_number_gt 8167
_reflns_number_total 10187
_reflns_threshold_expression >2\s(I)
_cod_data_source_file cg2011869_si_001.cif
_cod_data_source_block Compound7
_cod_original_sg_symbol_H-M 'C 2/c'
_cod_database_code 4501385

loop_
_symmetry_equiv_pos_as_xyz
'x, y, z'
'-x, y, -z+1/2'
'x+1/2, y+1/2, z'
'-x+1/2, y+1/2, -z+1/2'
'-x, -y, -z'
'x, -y, z-1/2'
'-x+1/2, -y+1/2, -z'
'x+1/2, -y+1/2, z-1/2'

loop_
_atom_site_label
_atom_site_type_symbol
_atom_site_fract_x
_atom_site_fract_y
_atom_site_fract_z
_atom_site_U_iso_or_equiv
_atom_site_adp_type
_atom_site_occupancy
_atom_site_symmetry_multiplicity
_atom_site_calc_flag
_atom_site_refinement_flags
C1 C 0.6619(2) 0.8783(3) 0.3897(2) 0.0448(11) Uani 1 1 d .
C2 C 0.6336(2) 0.9114(3) 0.4257(2) 0.0453(11) Uani 1 1 d .
H2A H 0.6259 0.8646 0.4453 0.054 Uiso 1 1 calc R
H2B H 0.6620 0.9483 0.4567 0.054 Uiso 1 1 calc R
C3 C 0.5758(2) 0.9588(3) 0.3899(2) 0.0494(12) Uani 1 1 d .
H3A H 0.5478 0.9232 0.3577 0.059 Uiso 1 1 calc R
H3B H 0.5836 1.0077 0.3720 0.059 Uiso 1 1 calc R
C4 C 0.54732(19) 0.9871(3) 0.42732(19) 0.0443(11) Uani 1 1 d .
H4A H 0.5763 1.0193 0.4612 0.053 Uiso 1 1 calc R
H4B H 0.5367 0.9381 0.4428 0.053 Uiso 1 1 calc R
C5 C 0.4917(2) 1.0403(3) 0.39197(19) 0.0450(11) Uani 1 1 d .
H5A H 0.5023 1.0875 0.3749 0.054 Uiso 1 1 calc R
H5B H 0.4624 1.0069 0.3591 0.054 Uiso 1 1 calc R
C6 C 0.96302(19) 0.5735(3) 0.42783(19) 0.0430(11) Uani 1 1 d .
H6A H 0.9923 0.6061 0.4613 0.052 Uiso 1 1 calc R
H6B H 0.9511 0.5265 0.4440 0.052 Uiso 1 1 calc R
C7 C 0.90857(18) 0.6280(3) 0.39071(19) 0.0396(10) Uani 1 1 d .
H7A H 0.9202 0.6738 0.3734 0.048 Uiso 1 1 calc R
H7B H 0.8788 0.5947 0.3580 0.048 Uiso 1 1 calc R
C8 C 0.8807(2) 0.6638(3) 0.4265(2) 0.0505(13) Uani 1 1 d .
H8A H 0.8729 0.6181 0.4469 0.061 Uiso 1 1 calc R
H8B H 0.9096 0.7008 0.4569 0.061 Uiso 1 1 calc R
C9 C 0.82368(19) 0.7117(3) 0.3908(2) 0.0406(10) Uani 1 1 d .
C10 C 0.6670(2) 0.8317(3) 0.2007(2) 0.0460(11) Uani 1 1 d .
C11 C 0.6408(2) 0.8475(4) 0.1351(2) 0.0628(15) Uani 1 1 d .
H11A H 0.6108 0.8912 0.1234 0.075 Uiso 1 1 calc R
H11B H 0.6211 0.7968 0.1134 0.075 Uiso 1 1 calc R
C12 C 0.6880(2) 0.8739(4) 0.1176(2) 0.0624(15) Uani 1 1 d .
H12A H 0.7171 0.8290 0.1280 0.075 Uiso 1 1 calc R
H12B H 0.6687 0.8812 0.0745 0.075 Uiso 1 1 calc R
C13 C 0.7203(3) 0.9530(4) 0.1469(3) 0.0672(15) Uani 1 1 d .
H13A H 0.7390 0.9456 0.1899 0.081 Uiso 1 1 calc R
H13B H 0.6911 0.9977 0.1362 0.081 Uiso 1 1 calc R
C14 C 0.7685(2) 0.9811(4) 0.1309(3) 0.0657(15) Uani 1 1 d .
H14A H 0.7498 0.9919 0.0882 0.079 Uiso 1 1 calc R
H14B H 0.7860 1.0333 0.1515 0.079 Uiso 1 1 calc R
C15 C 0.8173(2) 0.9174(3) 0.1472(2) 0.0542(12) Uani 1 1 d .
H15A H 0.8016 0.8711 0.1192 0.065 Uiso 1 1 calc R
H15B H 0.8281 0.8955 0.1867 0.065 Uiso 1 1 calc R
C16 C 0.8739(2) 0.9496(3) 0.1478(2) 0.0575(13) Uani 1 1 d .
H16A H 0.8999 0.9024 0.1528 0.069 Uiso 1 1 calc R
H16B H 0.8630 0.9751 0.1093 0.069 Uiso 1 1 calc R
C17 C 0.9081(2) 1.0128(3) 0.19638(19) 0.0475(11) Uani 1 1 d .
H17A H 0.8843 1.0635 0.1884 0.057 Uiso 1 1 calc R
H17B H 0.9448 1.0273 0.1959 0.057 Uiso 1 1 calc R
C18 C 0.92322(18) 0.9803(3) 0.25759(18) 0.0386(10) Uani 1 1 d .
C19 C 1.03872(19) 0.7882(3) 0.4273(2) 0.0395(10) Uani 1 1 d .
C20 C 1.09413(19) 0.7351(3) 0.4612(2) 0.0438(11) Uani 1 1 d .
H20A H 1.0828 0.6833 0.4732 0.053 Uiso 1 1 calc R
H20B H 1.1215 0.7646 0.4975 0.053 Uiso 1 1 calc R
C21 C 1.12679(19) 0.7134(3) 0.4266(2) 0.0434(11) Uani 1 1 d .
H21A H 1.1374 0.7649 0.4137 0.052 Uiso 1 1 calc R
H21B H 1.1001 0.6819 0.3911 0.052 Uiso 1 1 calc R
C22 C 1.18328(18) 0.6621(3) 0.46327(19) 0.0398(10) Uani 1 1 d .
H22A H 1.2095 0.6934 0.4991 0.048 Uiso 1 1 calc R
H22B H 1.1724 0.6104 0.4757 0.048 Uiso 1 1 calc R
C23 C 1.21733(19) 0.6407(3) 0.42984(19) 0.0431(11) Uani 1 1 d .
H23A H 1.1906 0.6111 0.3934 0.052 Uiso 1 1 calc R
H23B H 1.2292 0.6925 0.4185 0.052 Uiso 1 1 calc R
C24 C 0.77231(18) 1.0876(3) 0.46509(19) 0.0416(10) Uani 1 1 d .
H24A H 0.7604 1.0358 0.4765 0.050 Uiso 1 1 calc R
H24B H 0.7990 1.1172 0.5016 0.050 Uiso 1 1 calc R
C25 C 0.80628(18) 1.0662(3) 0.43179(18) 0.0392(10) Uani 1 1 d .
H25A H 0.7785 1.0433 0.3929 0.047 Uiso 1 1 calc R
H25B H 0.8231 1.1173 0.4253 0.047 Uiso 1 1 calc R
C26 C 0.85588(19) 1.0040(3) 0.46465(19) 0.0473(12) Uani 1 1 d .
H26A H 0.8833 1.0276 0.5034 0.057 Uiso 1 1 calc R
H26B H 0.8387 0.9538 0.4717 0.057 Uiso 1 1 calc R
C27 C 0.89128(18) 0.9790(3) 0.43417(18) 0.0395(10) Uani 1 1 d .
C28 C 0.0818(2) 0.1828(3) 0.4277(2) 0.0560(13) Uani 1 1 d .
H28 H 0.1221 0.1798 0.4558 0.067 Uiso 1 1 calc R
C29 C -0.0176(3) 0.1733(3) 0.4060(2) 0.0597(14) Uani 1 1 d .
H29 H -0.0455 0.1633 0.4190 0.072 Uiso 1 1 calc R
C30 C -0.0363(2) 0.1929(3) 0.3478(2) 0.0521(12) Uani 1 1 d .
H30 H -0.0769 0.1979 0.3212 0.063 Uiso 1 1 calc R
C31 C 0.0651(2) 0.2020(3) 0.3696(2) 0.0520(12) Uani 1 1 d .
H31 H 0.0940 0.2127 0.3581 0.062 Uiso 1 1 calc R
C32 C 0.0050(2) 0.2053(3) 0.3279(2) 0.0465(11) Uani 1 1 d .
C33 C -0.0169(2) 0.2130(3) 0.2632(2) 0.0515(12) Uani 1 1 d .
H33 H -0.0580 0.2183 0.2387 0.062 Uiso 1 1 calc R
C34 C 0.3351(3) 0.0703(3) 0.2291(2) 0.0653(16) Uani 1 1 d .
H34 H 0.3148 0.0201 0.2249 0.078 Uiso 1 1 calc R
C35 C 0.33654(19) 0.2147(3) 0.23620(19) 0.0417(10) Uani 1 1 d .
H35 H 0.3176 0.2641 0.2372 0.050 Uiso 1 1 calc R
C36 C 0.3922(2) 0.2172(3) 0.24084(19) 0.0458(11) Uani 1 1 d .
H36 H 0.4110 0.2686 0.2445 0.055 Uiso 1 1 calc R
C37 C 0.3902(3) 0.0689(4) 0.2340(2) 0.075(2) Uani 1 1 d .
H37 H 0.4077 0.0181 0.2331 0.090 Uiso 1 1 calc R
C38 C 0.4206(2) 0.1436(4) 0.24016(19) 0.0595(15) Uani 1 1 d .
C39 C 0.4814(2) 0.1470(7) 0.2461(3) 0.159(4) Uani 1 1 d .
N1 N 0.0405(2) 0.1685(3) 0.44426(18) 0.0584(11) Uani 1 1 d .
H1 H 0.0518 0.1558 0.4810 0.070 Uiso 1 1 calc R
N2 N 0.30976(16) 0.1416(3) 0.23028(15) 0.0447(9) Uani 1 1 d .
H2 H 0.2746 0.1406 0.2271 0.054 Uiso 1 1 calc R
O1 O 0.75835(14) 0.89892(19) 0.33565(15) 0.0527(8) Uani 1 1 d .
O2 O 0.67446(14) 0.71444(19) 0.31597(15) 0.0499(8) Uani 1 1 d .
O3 O 0.79762(12) 0.71321(18) 0.33484(13) 0.0393(7) Uani 1 1 d .
O4 O 0.80145(15) 0.7511(2) 0.41861(14) 0.0602(10) Uani 1 1 d .
O5 O 0.71062(15) 0.8390(2) 0.41658(14) 0.0646(11) Uani 1 1 d .
O6 O 0.63742(14) 0.8866(2) 0.33429(14) 0.0530(9) Uani 1 1 d .
O7 O 0.64097(14) 0.8597(2) 0.22846(13) 0.0521(8) Uani 1 1 d .
O8 O 0.71402(15) 0.7889(2) 0.22871(14) 0.0550(9) Uani 1 1 d .
O9 O 1.01176(12) 0.98541(19) 0.40583(13) 0.0460(8) Uani 1 1 d .
O10 O 0.89035(13) 0.84579(19) 0.33632(13) 0.0451(7) Uani 1 1 d .
O11 O 0.92610(14) 0.9170(2) 0.45389(13) 0.0502(8) Uani 1 1 d .
O12 O 0.88669(12) 1.01719(19) 0.38907(13) 0.0412(7) Uani 1 1 d .
O13 O 0.90345(13) 1.0165(2) 0.28841(13) 0.0465(8) Uani 1 1 d .
O14 O 0.95518(13) 0.9157(2) 0.27812(13) 0.0446(7) Uani 1 1 d .
O15 O 1.02062(13) 0.8068(2) 0.37344(14) 0.0476(8) Uani 1 1 d .
O16 O 1.01213(14) 0.8165(2) 0.45446(13) 0.0502(8) Uani 1 1 d .
OW1 O 0.20256(19) 0.0922(3) 0.2174(2) 0.0935(15) Uani 1 1 d .
OW2 O 0.2156(2) 0.1448(3) 0.46009(19) 0.0961(14) Uani 1 1 d .
U1 U 0.717526(7) 0.806114(10) 0.326219(7) 0.03290(5) Uani 1 1 d .
U2 U 0.951172(6) 0.915068(9) 0.371473(6) 0.02986(4) Uani 1 1 d .

loop_
_atom_site_aniso_label
_atom_site_aniso_U_11
_atom_site_aniso_U_22
_atom_site_aniso_U_33
_atom_site_aniso_U_23
_atom_site_aniso_U_13
_atom_site_aniso_U_12
C1 0.047(3) 0.053(3) 0.046(3) 0.007(2) 0.032(2) 0.022(2)
C2 0.050(3) 0.051(3) 0.048(3) 0.003(2) 0.033(2) 0.021(2)
C3 0.050(3) 0.068(3) 0.042(3) 0.012(2) 0.031(2) 0.030(3)
C4 0.043(3) 0.055(3) 0.045(3) 0.009(2) 0.029(2) 0.022(2)
C5 0.043(3) 0.062(3) 0.040(2) 0.012(2) 0.029(2) 0.025(2)
C6 0.040(2) 0.053(3) 0.045(3) 0.008(2) 0.028(2) 0.020(2)
C7 0.034(2) 0.048(3) 0.044(2) 0.005(2) 0.024(2) 0.017(2)
C8 0.042(3) 0.068(3) 0.044(3) 0.000(2) 0.023(2) 0.028(2)
C9 0.037(2) 0.045(3) 0.050(3) 0.005(2) 0.029(2) 0.013(2)
C10 0.052(3) 0.052(3) 0.042(3) 0.000(2) 0.030(2) -0.003(2)
C11 0.046(3) 0.102(5) 0.043(3) -0.001(3) 0.024(2) -0.011(3)
C12 0.063(3) 0.088(4) 0.041(3) -0.003(3) 0.029(3) -0.018(3)
C13 0.069(4) 0.068(4) 0.075(4) 0.007(3) 0.043(3) 0.005(3)
C14 0.066(4) 0.066(4) 0.070(4) 0.006(3) 0.036(3) -0.007(3)
C15 0.051(3) 0.060(3) 0.051(3) -0.002(2) 0.023(2) -0.008(3)
C16 0.060(3) 0.073(4) 0.043(3) -0.002(3) 0.028(3) -0.003(3)
C17 0.044(3) 0.059(3) 0.041(3) 0.009(2) 0.021(2) -0.004(2)
C18 0.033(2) 0.047(3) 0.036(2) 0.002(2) 0.0171(19) -0.003(2)
C19 0.036(2) 0.039(2) 0.049(3) 0.002(2) 0.025(2) 0.0123(19)
C20 0.041(3) 0.049(3) 0.047(3) 0.003(2) 0.026(2) 0.017(2)
C21 0.037(2) 0.052(3) 0.048(3) 0.008(2) 0.026(2) 0.022(2)
C22 0.035(2) 0.047(3) 0.043(2) 0.000(2) 0.024(2) 0.012(2)
C23 0.039(2) 0.054(3) 0.038(2) -0.001(2) 0.020(2) 0.020(2)
C24 0.033(2) 0.054(3) 0.042(2) 0.002(2) 0.022(2) 0.018(2)
C25 0.036(2) 0.051(3) 0.033(2) -0.0012(19) 0.0182(19) 0.018(2)
C26 0.041(3) 0.071(3) 0.038(2) 0.008(2) 0.025(2) 0.029(2)
C27 0.031(2) 0.056(3) 0.031(2) -0.004(2) 0.0143(18) 0.016(2)
C28 0.058(3) 0.053(3) 0.049(3) -0.005(2) 0.019(3) -0.001(3)
C29 0.075(4) 0.054(3) 0.066(4) 0.008(3) 0.046(3) 0.003(3)
C30 0.054(3) 0.058(3) 0.051(3) 0.000(2) 0.031(2) 0.007(3)
C31 0.053(3) 0.060(3) 0.042(3) -0.003(2) 0.022(2) -0.002(3)
C32 0.056(3) 0.046(3) 0.038(2) -0.003(2) 0.023(2) 0.001(2)
C33 0.048(3) 0.064(3) 0.043(3) 0.000(2) 0.022(2) 0.004(2)
C34 0.100(5) 0.040(3) 0.037(3) -0.004(2) 0.018(3) -0.012(3)
C35 0.036(2) 0.047(3) 0.045(3) -0.004(2) 0.022(2) 0.002(2)
C36 0.040(3) 0.060(3) 0.045(3) -0.014(2) 0.026(2) -0.013(2)
C37 0.093(5) 0.071(4) 0.034(3) -0.010(3) 0.009(3) 0.043(4)
C38 0.041(3) 0.103(5) 0.027(2) -0.018(3) 0.011(2) 0.018(3)
C39 0.031(3) 0.407(14) 0.033(3) -0.041(6) 0.012(3) 0.043(5)
N1 0.086(4) 0.050(3) 0.041(2) 0.0034(19) 0.032(2) 0.007(2)
N2 0.034(2) 0.063(3) 0.036(2) -0.0035(19) 0.0152(17) -0.0162(19)
O1 0.050(2) 0.0421(19) 0.069(2) -0.0048(16) 0.0308(18) 0.0033(15)
O2 0.0477(19) 0.0441(19) 0.072(2) 0.0079(16) 0.0398(18) 0.0024(15)
O3 0.0362(16) 0.0473(18) 0.0401(17) 0.0015(13) 0.0230(14) 0.0155(14)
O4 0.059(2) 0.083(3) 0.0467(19) 0.0064(18) 0.0325(17) 0.0434(19)
O5 0.055(2) 0.097(3) 0.0469(19) 0.0104(19) 0.0292(17) 0.049(2)
O6 0.054(2) 0.070(2) 0.0472(19) 0.0135(16) 0.0341(17) 0.0344(17)
O7 0.0471(19) 0.072(2) 0.0425(18) 0.0082(16) 0.0254(16) 0.0167(17)
O8 0.061(2) 0.066(2) 0.052(2) 0.0085(17) 0.0382(18) 0.0234(19)
O9 0.0348(17) 0.0493(19) 0.0475(18) -0.0061(15) 0.0145(14) 0.0012(14)
O10 0.0371(17) 0.0518(19) 0.0501(18) -0.0045(15) 0.0240(15) -0.0037(15)
O11 0.055(2) 0.065(2) 0.0412(17) 0.0171(16) 0.0318(16) 0.0387(17)
O12 0.0424(17) 0.0473(18) 0.0408(17) 0.0082(14) 0.0255(14) 0.0202(14)
O13 0.0499(19) 0.054(2) 0.0383(17) 0.0060(15) 0.0238(15) 0.0193(16)
O14 0.0459(18) 0.058(2) 0.0401(17) 0.0054(15) 0.0287(15) 0.0118(16)
O15 0.0469(18) 0.056(2) 0.0458(18) 0.0090(15) 0.0270(15) 0.0256(16)
O16 0.0500(19) 0.063(2) 0.0492(19) 0.0159(16) 0.0333(16) 0.0330(17)
OW1 0.080(3) 0.122(4) 0.102(3) -0.051(3) 0.062(3) -0.060(3)
OW2 0.085(3) 0.119(4) 0.079(3) 0.000(3) 0.035(3) -0.006(3)
U1 0.03216(8) 0.03573(9) 0.03946(9) 0.00278(7) 0.02412(7) 0.01037(7)
U2 0.02619(8) 0.03486(8) 0.03170(8) 0.00043(6) 0.01646(6) 0.00820(6)

loop_
_atom_type_symbol
_atom_type_description
_atom_type_scat_dispersion_real
_atom_type_scat_dispersion_imag
_atom_type_scat_source
C C 0.0033 0.0016 'International Tables Vol C Tables 4.2.6.8 and 6.1.1.4'
N N 0.0061 0.0033 'International Tables Vol C Tables 4.2.6.8 and 6.1.1.4'
O O 0.0106 0.0060 'International Tables Vol C Tables 4.2.6.8 and 6.1.1.4'
U U -9.6767 9.6646 'International Tables Vol C Tables 4.2.6.8 and 6.1.1.4'
H H 0.0000 0.0000 'International Tables Vol C Tables 4.2.6.8 and 6.1.1.4'

loop_
_geom_angle_atom_site_label_1
_geom_angle_atom_site_label_2
_geom_angle_atom_site_label_3
_geom_angle
_geom_angle_site_symmetry_1
O6 C1 O5 119.6(4) .
O6 C1 C2 121.7(4) .
O5 C1 C2 118.7(4) .
O6 C1 U1 61.0(2) .
O5 C1 U1 58.6(2) .
C2 C1 U1 176.4(3) .
C3 C2 C1 114.9(4) .
C3 C2 H2A 108.5 .
C1 C2 H2A 108.5 .
C3 C2 H2B 108.5 .
C1 C2 H2B 108.5 .
H2A C2 H2B 107.5 .
C2 C3 C4 113.1(3) .
C2 C3 H3A 109.0 .
C4 C3 H3A 109.0 .
C2 C3 H3B 109.0 .
C4 C3 H3B 109.0 .
H3A C3 H3B 107.8 .
C3 C4 C5 112.6(3) .
C3 C4 H4A 109.1 .
C5 C4 H4A 109.1 .
C3 C4 H4B 109.1 .
C5 C4 H4B 109.1 .
H4A C4 H4B 107.8 .
C6 C5 C4 114.9(3) 3_455
C6 C5 H5A 108.6 3_455
C4 C5 H5A 108.6 .
C6 C5 H5B 108.6 3_455
C4 C5 H5B 108.6 .
H5A C5 H5B 107.5 .
C5 C6 C7 112.7(3) 3_545
C5 C6 H6A 109.1 3_545
C7 C6 H6A 109.1 .
C5 C6 H6B 109.1 3_545
C7 C6 H6B 109.1 .
H6A C6 H6B 107.8 .
C8 C7 C6 113.2(3) .
C8 C7 H7A 108.9 .
C6 C7 H7A 108.9 .
C8 C7 H7B 108.9 .
C6 C7 H7B 108.9 .
H7A C7 H7B 107.8 .
C9 C8 C7 115.2(4) .
C9 C8 H8A 108.5 .
C7 C8 H8A 108.5 .
C9 C8 H8B 108.5 .
C7 C8 H8B 108.5 .
H8A C8 H8B 107.5 .
O3 C9 O4 119.6(4) .
O3 C9 C8 122.0(4) .
O4 C9 C8 118.5(4) .
O3 C9 U1 59.5(2) .
O4 C9 U1 60.1(2) .
C8 C9 U1 178.2(4) .
O8 C10 O7 119.1(4) .
O8 C10 C11 121.1(4) .
O7 C10 C11 119.8(5) .
O8 C10 U1 59.5(2) .
O7 C10 U1 59.7(2) .
C11 C10 U1 178.5(4) .
C10 C11 C12 112.5(4) .
C10 C11 H11A 109.1 .
C12 C11 H11A 109.1 .
C10 C11 H11B 109.1 .
C12 C11 H11B 109.1 .
H11A C11 H11B 107.8 .
C13 C12 C11 114.0(5) .
C13 C12 H12A 108.7 .
C11 C12 H12A 108.7 .
C13 C12 H12B 108.7 .
C11 C12 H12B 108.7 .
H12A C12 H12B 107.6 .
C12 C13 C14 115.6(5) .
C12 C13 H13A 108.4 .
C14 C13 H13A 108.4 .
C12 C13 H13B 108.4 .
C14 C13 H13B 108.4 .
H13A C13 H13B 107.4 .
C15 C14 C13 113.0(5) .
C15 C14 H14A 109.0 .
C13 C14 H14A 109.0 .
C15 C14 H14B 109.0 .
C13 C14 H14B 109.0 .
H14A C14 H14B 107.8 .
C14 C15 C16 115.4(4) .
C14 C15 H15A 108.4 .
C16 C15 H15A 108.4 .
C14 C15 H15B 108.4 .
C16 C15 H15B 108.4 .
H15A C15 H15B 107.5 .
C17 C16 C15 113.8(4) .
C17 C16 H16A 108.8 .
C15 C16 H16A 108.8 .
C17 C16 H16B 108.8 .
C15 C16 H16B 108.8 .
H16A C16 H16B 107.7 .
C16 C17 C18 112.4(4) .
C16 C17 H17A 109.1 .
C18 C17 H17A 109.1 .
C16 C17 H17B 109.1 .
C18 C17 H17B 109.1 .
H17A C17 H17B 107.9 .
O13 C18 O14 119.3(4) .
O13 C18 C17 120.5(4) .
O14 C18 C17 120.2(4) .
O13 C18 U2 60.5(2) .
O14 C18 U2 58.7(2) .
C17 C18 U2 178.5(3) .
O15 C19 O16 120.2(4) .
O15 C19 C20 120.5(4) .
O16 C19 C20 119.2(4) .
O15 C19 U2 59.8(2) .
O16 C19 U2 61.3(2) .
C20 C19 U2 168.5(3) .
C19 C20 C21 114.7(4) .
C19 C20 H20A 108.6 .
C21 C20 H20A 108.6 .
C19 C20 H20B 108.6 .
C21 C20 H20B 108.6 .
H20A C20 H20B 107.6 .
C20 C21 C22 112.7(3) .
C20 C21 H21A 109.0 .
C22 C21 H21A 109.0 .
C20 C21 H21B 109.0 .
C22 C21 H21B 109.0 .
H21A C21 H21B 107.8 .
C23 C22 C21 113.8(3) .
C23 C22 H22A 108.8 .
C21 C22 H22A 108.8 .
C23 C22 H22B 108.8 .
C21 C22 H22B 108.8 .
H22A C22 H22B 107.7 .
C24 C23 C22 114.2(3) 3_545
C24 C23 H23A 108.7 3_545
C22 C23 H23A 108.7 .
C24 C23 H23B 108.7 3_545
C22 C23 H23B 108.7 .
H23A C23 H23B 107.6 .
C23 C24 C25 114.2(4) 3_455
C23 C24 H24A 108.7 3_455
C25 C24 H24A 108.7 .
C23 C24 H24B 108.7 3_455
C25 C24 H24B 108.7 .
H24A C24 H24B 107.6 .
C26 C25 C24 113.0(3) .
C26 C25 H25A 109.0 .
C24 C25 H25A 109.0 .
C26 C25 H25B 109.0 .
C24 C25 H25B 109.0 .
H25A C25 H25B 107.8 .
C27 C26 C25 116.1(4) .
C27 C26 H26A 108.2 .
C25 C26 H26A 108.2 .
C27 C26 H26B 108.2 .
C25 C26 H26B 108.2 .
H26A C26 H26B 107.4 .
O12 C27 O11 118.9(4) .
O12 C27 C26 122.1(4) .
O11 C27 C26 119.1(4) .
O12 C27 U2 60.23(19) .
O11 C27 U2 58.9(2) .
C26 C27 U2 173.8(3) .
N1 C28 C31 120.2(5) .
N1 C28 H28 119.9 .
C31 C28 H28 119.9 .
N1 C29 C30 119.7(5) .
N1 C29 H29 120.1 .
C30 C29 H29 120.1 .
C29 C30 C32 120.3(5) .
C29 C30 H30 119.9 .
C32 C30 H30 119.9 .
C28 C31 C32 119.5(5) .
C28 C31 H31 120.2 .
C32 C31 H31 120.2 .
C31 C32 C30 118.0(4) .
C31 C32 C33 123.2(4) .
C30 C32 C33 118.5(4) .
C33 C33 C32 125.5(6) 2
C33 C33 H33 117.2 2
C32 C33 H33 117.2 .
N2 C34 C37 120.9(5) .
N2 C34 H34 119.6 .
C37 C34 H34 119.6 .
N2 C35 C36 119.6(4) .
N2 C35 H35 120.2 .
C36 C35 H35 120.2 .
C35 C36 C38 120.2(5) .
C35 C36 H36 119.9 .
C38 C36 H36 119.9 .
C34 C37 C38 119.8(5) .
C34 C37 H37 120.1 .
C38 C37 H37 120.1 .
C36 C38 C37 117.4(5) .
C36 C38 C39 119.8(7) .
C37 C38 C39 122.8(7) .
C39 C39 C38 173.4(11) 2_655
C29 N1 C28 122.1(4) .
C29 N1 H1 119.0 .
C28 N1 H1 119.0 .
C34 N2 C35 122.1(4) .
C34 N2 H2 118.9 .
C35 N2 H2 118.9 .
C9 O3 U1 94.4(2) .
C9 O4 U1 93.3(3) .
C1 O5 U1 95.4(3) .
C1 O6 U1 93.2(2) .
C10 O7 U1 94.1(3) .
C10 O8 U1 94.3(3) .
C27 O11 U2 95.2(2) .
C27 O12 U2 94.0(2) .
C18 O13 U2 93.1(3) .
C18 O14 U2 94.9(2) .
C19 O15 U2 94.0(2) .
C19 O16 U2 92.3(3) .
O1 U1 O2 178.31(14) .
O1 U1 O3 94.78(12) .
O2 U1 O3 86.86(12) .
O1 U1 O5 89.83(15) .
O2 U1 O5 89.74(14) .
O3 U1 O5 118.68(10) .
O1 U1 O4 89.08(14) .
O2 U1 O4 92.24(14) .
O3 U1 O4 52.68(9) .
O5 U1 O4 66.35(10) .
O1 U1 O8 87.90(14) .
O2 U1 O8 92.31(13) .
O3 U1 O8 69.25(10) .
O5 U1 O8 171.92(10) .
O4 U1 O8 121.33(10) .
O1 U1 O7 88.60(14) .
O2 U1 O7 90.20(13) .
O3 U1 O7 121.44(10) .
O5 U1 O7 119.77(10) .
O4 U1 O7 173.44(10) .
O8 U1 O7 52.44(10) .
O1 U1 O6 90.59(13) .
O2 U1 O6 87.86(13) .
O3 U1 O6 169.20(10) .
O5 U1 O6 51.85(10) .
O4 U1 O6 118.20(10) .
O8 U1 O6 120.40(10) .
O7 U1 O6 67.97(10) .
O1 U1 C9 91.74(14) .
O2 U1 C9 89.91(14) .
O3 U1 C9 26.14(10) .
O5 U1 C9 92.78(11) .
O4 U1 C9 26.55(10) .
O8 U1 C9 95.04(11) .
O7 U1 C9 147.45(11) .
O6 U1 C9 144.54(11) .
O1 U1 C10 87.20(14) .
O2 U1 C10 92.25(14) .
O3 U1 C10 95.41(12) .
O5 U1 C10 145.90(12) .
O4 U1 C10 147.42(12) .
O8 U1 C10 26.21(11) .
O7 U1 C10 26.25(11) .
O6 U1 C10 94.20(12) .
C9 U1 C10 121.25(13) .
O1 U1 C1 90.35(14) .
O2 U1 C1 88.54(14) .
O3 U1 C1 144.45(11) .
O5 U1 C1 26.01(11) .
O4 U1 C1 92.36(11) .
O8 U1 C1 146.21(12) .
O7 U1 C1 93.79(12) .
O6 U1 C1 25.84(11) .
C9 U1 C1 118.75(13) .
C10 U1 C1 120.00(14) .
O10 U2 O9 179.21(14) .
O10 U2 O14 86.89(12) .
O9 U2 O14 92.54(12) .
O10 U2 O15 91.12(13) .
O9 U2 O15 89.19(12) .
O14 U2 O15 69.70(10) .
O10 U2 O13 91.40(12) .
O9 U2 O13 87.82(12) .
O14 U2 O13 52.67(10) .
O15 U2 O13 122.04(10) .
O10 U2 O11 85.15(12) .
O9 U2 O11 95.34(13) .
O14 U2 O11 168.97(10) .
O15 U2 O11 118.03(10) .
O13 U2 O11 119.88(9) .
O10 U2 O16 94.23(13) .
O9 U2 O16 86.53(13) .
O14 U2 O16 122.11(9) .
O15 U2 O16 52.41(9) .
O13 U2 O16 172.11(10) .
O11 U2 O16 66.20(9) .
O10 U2 O12 90.31(12) .
O9 U2 O12 89.51(12) .
O14 U2 O12 120.91(10) .
O15 U2 O12 169.36(9) .
O13 U2 O12 68.45(9) .
O11 U2 O12 51.62(9) .
O16 U2 O12 116.96(9) .
O10 U2 C18 89.02(13) .
O9 U2 C18 90.22(13) .
O14 U2 C18 26.32(11) .
O15 U2 C18 95.86(12) .
O13 U2 C18 26.35(11) .
O11 U2 C18 145.66(11) .
O16 U2 C18 148.10(11) .
O12 U2 C18 94.70(11) .
O10 U2 C19 95.53(14) .
O9 U2 C19 85.07(13) .
O14 U2 C19 95.77(11) .
O15 U2 C19 26.23(10) .
O13 U2 C19 147.30(11) .
O11 U2 C19 92.58(11) .
O16 U2 C19 26.41(10) .
O12 U2 C19 143.14(11) .
C18 U2 C19 121.69(13) .
O10 U2 C27 86.09(13) .
O9 U2 C27 94.08(13) .
O14 U2 C27 145.72(11) .
O15 U2 C27 143.91(11) .
O13 U2 C27 94.02(11) .
O11 U2 C27 25.88(10) .
O16 U2 C27 91.87(11) .
O12 U2 C27 25.81(10) .
C18 U2 C27 120.02(13) .
C19 U2 C27 118.28(12) .

loop_
_geom_bond_atom_site_label_1
_geom_bond_atom_site_label_2
_geom_bond_distance
_geom_bond_site_symmetry_2
C1 O6 1.247(5) .
C1 O5 1.258(5) .
C1 C2 1.508(5) .
C1 U1 2.857(4) .
C2 C3 1.508(6) .
C2 H2A 0.9700 .
C2 H2B 0.9700 .
C3 C4 1.518(5) .
C3 H3A 0.9700 .
C3 H3B 0.9700 .
C4 C5 1.519(5) .
C4 H4A 0.9700 .
C4 H4B 0.9700 .
C5 C6 1.515(5) 3_455
C5 H5A 0.9700 .
C5 H5B 0.9700 .
C6 C5 1.515(5) 3_545
C6 C7 1.520(5) .
C6 H6A 0.9700 .
C6 H6B 0.9700 .
C7 C8 1.511(5) .
C7 H7A 0.9700 .
C7 H7B 0.9700 .
C8 C9 1.501(6) .
C8 H8A 0.9700 .
C8 H8B 0.9700 .
C9 O3 1.250(5) .
C9 O4 1.267(5) .
C9 U1 2.829(4) .
C10 O8 1.260(5) .
C10 O7 1.262(5) .
C10 C11 1.493(6) .
C10 U1 2.845(5) .
C11 C12 1.530(6) .
C11 H11A 0.9700 .
C11 H11B 0.9700 .
C12 C13 1.494(7) .
C12 H12A 0.9700 .
C12 H12B 0.9700 .
C13 C14 1.536(7) .
C13 H13A 0.9700 .
C13 H13B 0.9700 .
C14 C15 1.500(7) .
C14 H14A 0.9700 .
C14 H14B 0.9700 .
C15 C16 1.524(7) .
C15 H15A 0.9700 .
C15 H15B 0.9700 .
C16 C17 1.505(7) .
C16 H16A 0.9700 .
C16 H16B 0.9700 .
C17 C18 1.507(6) .
C17 H17A 0.9700 .
C17 H17B 0.9700 .
C18 O13 1.259(5) .
C18 O14 1.260(5) .
C18 U2 2.832(4) .
C19 O15 1.255(5) .
C19 O16 1.262(5) .
C19 C20 1.511(6) .
C19 U2 2.834(4) .
C20 C21 1.516(5) .
C20 H20A 0.9700 .
C20 H20B 0.9700 .
C21 C22 1.523(5) .
C21 H21A 0.9700 .
C21 H21B 0.9700 .
C22 C23 1.519(5) .
C22 H22A 0.9700 .
C22 H22B 0.9700 .
C23 C24 1.507(5) 3_545
C23 H23A 0.9700 .
C23 H23B 0.9700 .
C24 C23 1.507(5) 3_455
C24 C25 1.514(5) .
C24 H24A 0.9700 .
C24 H24B 0.9700 .
C25 C26 1.504(5) .
C25 H25A 0.9700 .
C25 H25B 0.9700 .
C26 C27 1.500(5) .
C26 H26A 0.9700 .
C26 H26B 0.9700 .
C27 O12 1.255(5) .
C27 O11 1.260(5) .
C27 U2 2.875(4) .
C28 N1 1.327(6) .
C28 C31 1.363(6) .
C28 H28 0.9300 .
C29 N1 1.327(7) .
C29 C30 1.358(7) .
C29 H29 0.9300 .
C30 C32 1.384(6) .
C30 H30 0.9300 .
C31 C32 1.383(6) .
C31 H31 0.9300 .
C32 C33 1.471(6) .
C33 C33 1.322(9) 2
C33 H33 0.9300 .
C34 N2 1.315(7) .
C34 C37 1.347(8) .
C34 H34 0.9300 .
C35 N2 1.322(5) .
C35 C36 1.365(6) .
C35 H35 0.9300 .
C36 C38 1.383(7) .
C36 H36 0.9300 .
C37 C38 1.388(9) .
C37 H37 0.9300 .
C38 C39 1.483(7) .
C39 C39 0.869(10) 2_655
N1 H1 0.8600 .
N2 H2 0.8600 .
O1 U1 1.757(3) .
O2 U1 1.769(3) .
O3 U1 2.444(3) .
O4 U1 2.457(3) .
O5 U1 2.449(3) .
O6 U1 2.502(3) .
O7 U1 2.462(3) .
O8 U1 2.458(3) .
O9 U2 1.762(3) .
O10 U2 1.757(3) .
O11 U2 2.472(3) .
O12 U2 2.502(3) .
O13 U2 2.469(3) .
O14 U2 2.430(3) .
O15 U2 2.454(3) .
O16 U2 2.487(3) .
